data_4303619
loop_
_publ_author_name
'Bo-Gaun Chen'
'Chia-Hua Ho'
'Chang-Ju Lee'
'Minghuey Shieh'

_publ_section_title
;
Copper Halide-Incorporated Tellurium-Iron Carbonyl Complexes:
Transformation, Electrochemical Properties, and Theoretical Calculations
;
_journal_name_full 'Inorganic Chemistry'
_journal_page_first 10757
_journal_page_last 10768
_journal_paper_doi 10.1021/ic901647n
_journal_volume 48
_journal_year 2009
_chemical_formula_moiety 'C34 H40 Cu3 Fe6 I N2 O18 Te2'
_chemical_formula_sum 'C34 H40 Cu3 Fe6 I N2 O18 Te2'
_chemical_formula_weight 1672.50
_chemical_name_systematic
;
 ?
;
_space_group_IT_number 14
_symmetry_cell_setting monoclinic
_symmetry_space_group_name_Hall '-P 2yab'
_symmetry_space_group_name_H-M 'P 1 21/a 1'
_atom_sites_solution_hydrogens geom
_atom_sites_solution_primary direct
_atom_sites_solution_secondary difmap
_audit_creation_method SHELXL-97
_cell_angle_alpha 90.00
_cell_angle_beta 98.8300(10)
_cell_angle_gamma 90.00
_cell_formula_units_Z 4
_cell_length_a 13.5631(2)
_cell_length_b 21.7605(4)
_cell_length_c 17.2648(3)
_cell_measurement_reflns_used 34172
_cell_measurement_temperature 200(2)
_cell_measurement_theta_max 25.35
_cell_measurement_theta_min 2.037
_cell_volume 5035.14(15)
_computing_cell_refinement 'HKL Scalepack (Otwinowski & Minor 1997)'
_computing_data_collection 'Collect (Nonius BV, 1997-2000)'
_computing_data_reduction 'HKL Denzo and Scalepack '
_computing_molecular_graphics 'Ortep-3 for Windows (Farrugia, 1997)'
_computing_publication_material 'WinGX publication routines (Farrugia, 1999)'
_computing_structure_refinement 'SHELXL-97 (Sheldrick, 1997)'
_computing_structure_solution 'SHELXS-86 (Sheldrick, 1986)'
_diffrn_ambient_temperature 200(2)
_diffrn_detector_area_resol_mean 9
_diffrn_measured_fraction_theta_full 0.998
_diffrn_measured_fraction_theta_max 0.998
_diffrn_measurement_device_type KappaCCD
_diffrn_measurement_method 'CCD rotation images, thick slices'
_diffrn_radiation_monochromator graphite
_diffrn_radiation_source 'fine-focus sealed tube'
_diffrn_radiation_type MoK\a
_diffrn_radiation_wavelength 0.71073
_diffrn_reflns_av_R_equivalents 0.0754
_diffrn_reflns_av_sigmaI/netI 0.0613
_diffrn_reflns_limit_h_max 16
_diffrn_reflns_limit_h_min -13
_diffrn_reflns_limit_k_max 25
_diffrn_reflns_limit_k_min -26
_diffrn_reflns_limit_l_max 18
_diffrn_reflns_limit_l_min -20
_diffrn_reflns_number 34294
_diffrn_reflns_theta_full 25.33
_diffrn_reflns_theta_max 25.33
_diffrn_reflns_theta_min 2.22
_exptl_absorpt_coefficient_mu 4.732
_exptl_absorpt_correction_T_max 0.7667
_exptl_absorpt_correction_T_min 0.6315
_exptl_absorpt_correction_type multi-scan
_exptl_absorpt_process_details
;
 ?
;
_exptl_crystal_colour black
_exptl_crystal_density_diffrn 2.206
_exptl_crystal_density_method 'not measured'
_exptl_crystal_description prism
_exptl_crystal_F_000 3208
_exptl_crystal_size_max 0.18
_exptl_crystal_size_mid 0.14
_exptl_crystal_size_min 0.05
_refine_diff_density_max 2.228
_refine_diff_density_min -2.904
_refine_diff_density_rms 0.724
_refine_ls_extinction_method none
_refine_ls_goodness_of_fit_ref 1.137
_refine_ls_hydrogen_treatment fixed
_refine_ls_matrix_type full
_refine_ls_number_parameters 595
_refine_ls_number_reflns 9203
_refine_ls_number_restraints 0
_refine_ls_restrained_S_all 1.137
_refine_ls_R_factor_all 0.0730
_refine_ls_R_factor_gt 0.0469
_refine_ls_shift/su_max 0.001
_refine_ls_shift/su_mean 0.000
_refine_ls_structure_factor_coef Fsqd
_refine_ls_weighting_details 'calc w=1/[\s^2^(Fo^2^)+(0.0826P)^2^+2.2799P] where P=(Fo^2^+2Fc^2^)/3'
_refine_ls_weighting_scheme calc
_refine_ls_wR_factor_gt 0.1213
_refine_ls_wR_factor_ref 0.1524
_reflns_number_gt 7121
_reflns_number_total 9203
_reflns_threshold_expression >2sigma(I)
_cod_data_source_file ic901647n_si_002_6.cif
_cod_data_source_block '[Et4N]2[3c]'
_cod_original_sg_symbol_H-M 'P 21/a'
_cod_database_code 4303619

loop_
_symmetry_equiv_pos_as_xyz
'x, y, z'
'-x+1/2, y+1/2, -z'
'-x, -y, -z'
'x-1/2, -y-1/2, z'

loop_
_atom_site_label
_atom_site_type_symbol
_atom_site_fract_x
_atom_site_fract_y
_atom_site_fract_z
_atom_site_U_iso_or_equiv
_atom_site_adp_type
_atom_site_occupancy
_atom_site_symmetry_multiplicity
_atom_site_calc_flag
_atom_site_refinement_flags
_atom_site_disorder_assembly
_atom_site_disorder_group
C1 C 0.1224(7) -0.1698(4) 0.6880(5) 0.036(2) Uani 1 1 d . . .
C2 C 0.2484(6) -0.1590(4) 0.8260(5) 0.036(2) Uani 1 1 d . . .
C3 C 0.3139(7) -0.1360(4) 0.6951(5) 0.036(2) Uani 1 1 d . . .
C4 C 0.3981(7) -0.0186(4) 0.8143(6) 0.037(2) Uani 1 1 d . . .
C5 C 0.3788(6) -0.0173(4) 0.6592(5) 0.0344(19) Uani 1 1 d . . .
C6 C 0.2948(6) 0.0725(4) 0.7303(5) 0.0319(18) Uani 1 1 d . . .
C7 C 0.1797(7) -0.0536(4) 0.5895(5) 0.0355(19) Uani 1 1 d . . .
C8 C 0.1031(6) 0.0566(4) 0.6328(5) 0.0329(19) Uani 1 1 d . . .
C9 C -0.0040(7) -0.0458(4) 0.6129(5) 0.0353(19) Uani 1 1 d . . .
C10 C -0.0695(6) -0.0017(4) 0.8945(4) 0.0309(18) Uani 1 1 d . . .
C11 C 0.0133(7) 0.1042(4) 0.8566(5) 0.038(2) Uani 1 1 d . . .
C12 C -0.1406(6) 0.1013(4) 0.9290(5) 0.0353(19) Uani 1 1 d . . .
C13 C -0.1106(8) 0.2098(4) 0.7842(5) 0.041(2) Uani 1 1 d . . .
C14 C -0.2798(7) 0.1884(4) 0.8581(5) 0.040(2) Uani 1 1 d . . .
C15 C -0.2939(8) 0.2044(4) 0.7056(5) 0.041(2) Uani 1 1 d . . .
C16 C -0.3300(6) 0.0503(4) 0.8818(5) 0.0345(19) Uani 1 1 d . . .
C17 C -0.4080(7) 0.0893(4) 0.7361(5) 0.0338(19) Uani 1 1 d . . .
C18 C -0.3476(6) -0.0241(4) 0.7570(5) 0.0319(19) Uani 1 1 d . . .
C19 C 0.3306(7) 0.1062(4) 0.5203(5) 0.038(2) Uani 1 1 d . . .
H19A H 0.2668 0.1103 0.5387 0.045 Uiso 1 1 calc R . .
H19B H 0.3784 0.0913 0.5639 0.045 Uiso 1 1 calc R . .
C20 C 0.3203(8) 0.0587(4) 0.4561(6) 0.048(2) Uani 1 1 d . . .
H20A H 0.2991 0.0204 0.4758 0.072 Uiso 1 1 calc R . .
H20B H 0.3834 0.0532 0.4385 0.072 Uiso 1 1 calc R . .
H20C H 0.2717 0.0723 0.4131 0.072 Uiso 1 1 calc R . .
C21 C 0.4592(7) 0.1632(4) 0.4607(5) 0.036(2) Uani 1 1 d . . .
H21A H 0.4446 0.1397 0.4126 0.044 Uiso 1 1 calc R . .
H21B H 0.4794 0.2040 0.4468 0.044 Uiso 1 1 calc R . .
C22 C 0.5449(7) 0.1335(4) 0.5122(5) 0.041(2) Uani 1 1 d . . .
H22A H 0.6016 0.1319 0.4851 0.062 Uiso 1 1 calc R . .
H22B H 0.5266 0.0926 0.5251 0.062 Uiso 1 1 calc R . .
H22C H 0.5614 0.1571 0.5595 0.062 Uiso 1 1 calc R . .
C23 C 0.2865(7) 0.1981(4) 0.4365(5) 0.041(2) Uani 1 1 d . . .
H23A H 0.2780 0.1725 0.3900 0.049 Uiso 1 1 calc R . .
H23B H 0.3118 0.2376 0.4225 0.049 Uiso 1 1 calc R . .
C24 C 0.1858(7) 0.2078(5) 0.4613(5) 0.049(2) Uani 1 1 d . . .
H24A H 0.1415 0.2265 0.4191 0.073 Uiso 1 1 calc R . .
H24B H 0.1927 0.2342 0.5063 0.073 Uiso 1 1 calc R . .
H24C H 0.1590 0.1689 0.4741 0.073 Uiso 1 1 calc R . .
C25 C 0.3804(7) 0.2072(4) 0.5712(5) 0.039(2) Uani 1 1 d . . .
H25A H 0.4309 0.1873 0.6086 0.047 Uiso 1 1 calc R . .
H25B H 0.3191 0.2079 0.5937 0.047 Uiso 1 1 calc R . .
C26 C 0.4130(8) 0.2737(4) 0.5604(6) 0.053(3) Uani 1 1 d . . .
H26A H 0.4222 0.2943 0.6102 0.080 Uiso 1 1 calc R . .
H26B H 0.3626 0.2945 0.5249 0.080 Uiso 1 1 calc R . .
H26C H 0.4746 0.2738 0.5395 0.080 Uiso 1 1 calc R . .
C27 C 0.9216(7) 0.2523(4) 0.0175(5) 0.0368(19) Uani 1 1 d . . .
H27A H 0.8918 0.2471 -0.0369 0.044 Uiso 1 1 calc R . .
H27B H 0.8835 0.2276 0.0491 0.044 Uiso 1 1 calc R . .
C28 C 1.0283(7) 0.2281(4) 0.0279(6) 0.048(2) Uani 1 1 d . . .
H28A H 1.0278 0.1856 0.0128 0.072 Uiso 1 1 calc R . .
H28B H 1.0581 0.2320 0.0818 0.072 Uiso 1 1 calc R . .
H28C H 1.0663 0.2514 -0.0044 0.072 Uiso 1 1 calc R . .
C29 C 0.9572(7) 0.3301(4) 0.1244(4) 0.0349(19) Uani 1 1 d . . .
H29A H 1.0287 0.3240 0.1294 0.042 Uiso 1 1 calc R . .
H29B H 0.9461 0.3727 0.1372 0.042 Uiso 1 1 calc R . .
C30 C 0.9179(7) 0.2902(4) 0.1837(5) 0.046(2) Uani 1 1 d . . .
H30A H 0.9508 0.3005 0.2353 0.068 Uiso 1 1 calc R . .
H30B H 0.9303 0.2478 0.1730 0.068 Uiso 1 1 calc R . .
H30C H 0.8474 0.2966 0.1807 0.068 Uiso 1 1 calc R . .
C31 C 0.7982(7) 0.3327(4) 0.0260(5) 0.039(2) Uani 1 1 d . . .
H31A H 0.7711 0.3213 -0.0274 0.047 Uiso 1 1 calc R . .
H31B H 0.7667 0.3068 0.0609 0.047 Uiso 1 1 calc R . .
C32 C 0.7712(8) 0.3990(4) 0.0390(6) 0.056(3) Uani 1 1 d . . .
H32A H 0.7000 0.4036 0.0293 0.083 Uiso 1 1 calc R . .
H32B H 0.8007 0.4250 0.0040 0.083 Uiso 1 1 calc R . .
H32C H 0.7957 0.4104 0.0922 0.083 Uiso 1 1 calc R . .
C33 C 0.9672(7) 0.3620(4) -0.0083(5) 0.039(2) Uani 1 1 d . . .
H33A H 1.0372 0.3506 -0.0002 0.047 Uiso 1 1 calc R . .
H33B H 0.9626 0.4036 0.0110 0.047 Uiso 1 1 calc R . .
C34 C 0.9285(10) 0.3614(5) -0.0963(5) 0.060(3) Uani 1 1 d . . .
H34A H 0.9672 0.3893 -0.1224 0.090 Uiso 1 1 calc R . .
H34B H 0.8598 0.3739 -0.1052 0.090 Uiso 1 1 calc R . .
H34C H 0.9342 0.3207 -0.1164 0.090 Uiso 1 1 calc R . .
Fe1 Fe 0.20830(8) -0.11686(5) 0.73962(6) 0.0274(3) Uani 1 1 d . . .
Fe2 Fe 0.30115(8) -0.00932(5) 0.73334(7) 0.0284(3) Uani 1 1 d . . .
Fe3 Fe 0.11458(8) -0.02193(5) 0.66297(6) 0.0259(3) Uani 1 1 d . . .
Fe4 Fe -0.10639(8) 0.06824(5) 0.84353(6) 0.0259(3) Uani 1 1 d . . .
Fe5 Fe -0.21868(9) 0.16067(5) 0.78002(7) 0.0304(3) Uani 1 1 d . . .
Fe6 Fe -0.30026(8) 0.05030(5) 0.78382(6) 0.0267(3) Uani 1 1 d . . .
Te1 Te 0.16536(4) -0.02394(2) 0.81398(3) 0.02845(15) Uani 1 1 d . . .
Te2 Te -0.17569(4) 0.07562(2) 0.69463(3) 0.02755(15) Uani 1 1 d . . .
Cu1 Cu 0.02366(8) -0.09919(5) 0.74032(6) 0.0363(3) Uani 1 1 d . . .
Cu2 Cu -0.00546(8) 0.02249(4) 0.74604(6) 0.0341(3) Uani 1 1 d . . .
Cu3 Cu -0.17214(8) -0.03242(4) 0.78216(6) 0.0324(3) Uani 1 1 d . . .
N1 N 0.3632(5) 0.1688(3) 0.4974(4) 0.0305(15) Uani 1 1 d . . .
N2 N 0.9123(5) 0.3195(3) 0.0398(4) 0.0319(15) Uani 1 1 d . . .
O1 O 0.0766(5) -0.2074(3) 0.6517(4) 0.0510(17) Uani 1 1 d . . .
O2 O 0.2739(5) -0.1880(3) 0.8811(4) 0.0497(16) Uani 1 1 d . . .
O3 O 0.3773(5) -0.1567(3) 0.6670(4) 0.0525(18) Uani 1 1 d . . .
O4 O 0.4585(5) -0.0239(3) 0.8678(4) 0.0459(16) Uani 1 1 d . . .
O5 O 0.4320(5) -0.0209(3) 0.6139(4) 0.0453(16) Uani 1 1 d . . .
O6 O 0.2931(5) 0.1247(3) 0.7274(4) 0.0459(16) Uani 1 1 d . . .
O7 O 0.2115(5) -0.0727(3) 0.5377(3) 0.0448(16) Uani 1 1 d . . .
O8 O 0.0937(5) 0.1055(3) 0.6078(4) 0.0495(17) Uani 1 1 d . . .
O9 O -0.0752(5) -0.0581(3) 0.5690(4) 0.0533(17) Uani 1 1 d . . .
O10 O -0.0416(5) -0.0410(3) 0.9369(3) 0.0431(15) Uani 1 1 d . . .
O11 O 0.0891(5) 0.1286(3) 0.8702(4) 0.0524(17) Uani 1 1 d . . .
O12 O -0.1552(5) 0.1191(3) 0.9894(3) 0.0409(14) Uani 1 1 d . . .
O13 O -0.0424(6) 0.2398(3) 0.7838(5) 0.065(2) Uani 1 1 d . . .
O14 O -0.3199(6) 0.2087(3) 0.9064(4) 0.0588(19) Uani 1 1 d . . .
O15 O -0.3408(6) 0.2348(3) 0.6600(4) 0.062(2) Uani 1 1 d . . .
O16 O -0.3525(5) 0.0494(3) 0.9420(4) 0.0514(17) Uani 1 1 d . . .
O17 O -0.4810(5) 0.1121(3) 0.7078(4) 0.0485(16) Uani 1 1 d . . .
O18 O -0.3929(5) -0.0685(3) 0.7389(4) 0.0441(15) Uani 1 1 d . . .
I1 I -0.13706(4) -0.14451(2) 0.76518(3) 0.03105(15) Uani 1 1 d . . .

loop_
_atom_site_aniso_label
_atom_site_aniso_U_11
_atom_site_aniso_U_22
_atom_site_aniso_U_33
_atom_site_aniso_U_23
_atom_site_aniso_U_13
_atom_site_aniso_U_12
C1 0.029(5) 0.041(5) 0.038(4) -0.006(4) 0.010(4) 0.009(4)
C2 0.022(5) 0.041(5) 0.047(5) 0.006(4) 0.007(4) -0.002(4)
C3 0.036(5) 0.026(4) 0.045(5) 0.003(4) 0.005(4) 0.004(4)
C4 0.026(5) 0.027(4) 0.057(6) 0.006(4) 0.007(5) -0.003(4)
C5 0.021(5) 0.037(5) 0.043(5) -0.001(4) -0.004(4) -0.003(4)
C6 0.023(5) 0.036(5) 0.035(4) -0.004(4) 0.001(4) -0.002(4)
C7 0.029(5) 0.041(5) 0.035(4) -0.001(4) -0.001(4) 0.003(4)
C8 0.021(5) 0.040(5) 0.036(4) -0.001(4) 0.000(4) -0.003(4)
C9 0.027(5) 0.045(5) 0.035(4) 0.000(4) 0.009(4) -0.002(4)
C10 0.028(5) 0.038(4) 0.025(4) -0.008(4) -0.003(4) 0.002(4)
C11 0.032(5) 0.041(5) 0.040(5) -0.009(4) 0.007(4) 0.004(4)
C12 0.026(5) 0.032(4) 0.045(5) -0.004(4) -0.003(4) -0.002(4)
C13 0.048(6) 0.030(5) 0.047(5) -0.005(4) 0.011(5) 0.004(4)
C14 0.028(5) 0.035(5) 0.052(5) 0.004(4) -0.009(4) 0.000(4)
C15 0.051(6) 0.031(4) 0.042(5) -0.004(4) 0.009(5) -0.003(4)
C16 0.024(5) 0.033(4) 0.045(5) 0.000(4) 0.002(4) -0.004(4)
C17 0.027(5) 0.039(5) 0.035(4) 0.004(4) 0.004(4) -0.006(4)
C18 0.016(4) 0.045(5) 0.032(4) 0.007(4) -0.004(3) 0.000(4)
C19 0.032(5) 0.044(5) 0.037(4) 0.011(4) 0.004(4) -0.003(4)
C20 0.042(6) 0.040(5) 0.060(6) 0.005(5) 0.007(5) -0.010(4)
C21 0.033(5) 0.044(5) 0.032(4) 0.001(4) 0.005(4) 0.000(4)
C22 0.023(5) 0.056(5) 0.043(5) -0.003(4) 0.001(4) 0.008(4)
C23 0.042(6) 0.050(5) 0.028(4) 0.008(4) -0.006(4) -0.003(4)
C24 0.040(6) 0.062(6) 0.043(5) 0.009(5) 0.001(5) 0.007(5)
C25 0.040(6) 0.043(5) 0.033(4) -0.007(4) 0.005(4) 0.007(4)
C26 0.059(7) 0.043(5) 0.057(6) -0.007(5) 0.007(5) 0.000(5)
C27 0.032(5) 0.041(5) 0.038(4) -0.005(4) 0.004(4) -0.007(4)
C28 0.039(6) 0.047(5) 0.060(6) 0.001(5) 0.013(5) 0.002(4)
C29 0.034(5) 0.036(4) 0.033(4) -0.004(4) -0.001(4) -0.005(4)
C30 0.038(6) 0.055(6) 0.045(5) -0.005(4) 0.010(4) -0.005(4)
C31 0.032(5) 0.037(5) 0.047(5) -0.005(4) 0.003(4) 0.000(4)
C32 0.049(7) 0.061(6) 0.054(6) -0.009(5) 0.000(5) 0.017(5)
C33 0.036(5) 0.043(5) 0.041(5) -0.003(4) 0.012(4) -0.010(4)
C34 0.083(9) 0.059(6) 0.036(5) 0.004(5) 0.008(5) -0.015(6)
Fe1 0.0189(6) 0.0294(6) 0.0339(6) 0.0010(5) 0.0045(5) 0.0020(5)
Fe2 0.0169(6) 0.0318(6) 0.0358(6) -0.0001(5) 0.0023(5) -0.0015(5)
Fe3 0.0183(6) 0.0319(6) 0.0274(5) -0.0004(5) 0.0030(5) 0.0010(5)
Fe4 0.0175(6) 0.0303(6) 0.0289(5) -0.0048(5) 0.0005(5) 0.0010(4)
Fe5 0.0270(7) 0.0283(6) 0.0357(6) -0.0023(5) 0.0040(5) 0.0021(5)
Fe6 0.0172(6) 0.0306(6) 0.0312(6) 0.0006(5) 0.0007(5) 0.0013(5)
Te1 0.0204(3) 0.0364(3) 0.0284(3) -0.0035(2) 0.0031(2) 0.0021(2)
Te2 0.0232(3) 0.0322(3) 0.0271(3) -0.0008(2) 0.0033(2) 0.0015(2)
Cu1 0.0221(6) 0.0399(6) 0.0484(6) -0.0042(5) 0.0100(5) -0.0043(4)
Cu2 0.0223(6) 0.0419(6) 0.0391(6) -0.0044(5) 0.0076(5) 0.0055(4)
Cu3 0.0251(6) 0.0302(5) 0.0400(5) -0.0037(4) -0.0010(5) 0.0007(4)
N1 0.027(4) 0.037(4) 0.026(3) 0.002(3) 0.000(3) 0.001(3)
N2 0.035(4) 0.032(3) 0.029(3) -0.002(3) 0.003(3) -0.012(3)
O1 0.043(4) 0.051(4) 0.059(4) -0.027(3) 0.008(3) -0.007(3)
O2 0.035(4) 0.060(4) 0.053(4) 0.015(3) 0.005(3) 0.003(3)
O3 0.032(4) 0.053(4) 0.079(5) 0.000(4) 0.031(4) 0.012(3)
O4 0.028(4) 0.052(4) 0.051(4) 0.003(3) -0.016(3) 0.004(3)
O5 0.040(4) 0.053(4) 0.047(4) -0.003(3) 0.021(3) -0.002(3)
O6 0.043(4) 0.037(4) 0.055(4) -0.004(3) 0.000(3) -0.001(3)
O7 0.038(4) 0.065(4) 0.034(3) -0.015(3) 0.013(3) 0.005(3)
O8 0.056(5) 0.036(3) 0.055(4) 0.010(3) 0.006(3) 0.007(3)
O9 0.027(4) 0.077(5) 0.052(4) -0.007(4) -0.008(3) -0.008(3)
O10 0.046(4) 0.044(3) 0.034(3) -0.002(3) -0.013(3) 0.001(3)
O11 0.023(4) 0.058(4) 0.076(5) -0.017(4) 0.005(3) -0.015(3)
O12 0.040(4) 0.047(3) 0.035(3) -0.012(3) 0.003(3) -0.002(3)
O13 0.044(5) 0.052(4) 0.100(6) -0.008(4) 0.017(4) -0.023(4)
O14 0.056(5) 0.070(5) 0.055(4) -0.015(4) 0.024(4) 0.017(4)
O15 0.070(6) 0.051(4) 0.058(4) 0.017(4) -0.014(4) 0.005(4)
O16 0.044(4) 0.070(4) 0.042(4) -0.004(3) 0.014(3) -0.013(4)
O17 0.025(4) 0.055(4) 0.061(4) 0.015(3) -0.007(3) 0.005(3)
O18 0.027(4) 0.035(3) 0.069(4) -0.003(3) 0.004(3) -0.005(3)
I1 0.0219(3) 0.0292(3) 0.0420(3) -0.0012(2) 0.0047(2) -0.0025(2)

loop_
_atom_type_symbol
_atom_type_description
_atom_type_scat_dispersion_real
_atom_type_scat_dispersion_imag
_atom_type_scat_source
C C 0.0033 0.0016 'International Tables Vol C Tables 4.2.6.8 and 6.1.1.4'
H H 0.0000 0.0000 'International Tables Vol C Tables 4.2.6.8 and 6.1.1.4'
Fe Fe 0.3463 0.8444 'International Tables Vol C Tables 4.2.6.8 and 6.1.1.4'
Te Te -0.5308 1.6751 'International Tables Vol C Tables 4.2.6.8 and 6.1.1.4'
Cu Cu 0.3201 1.2651 'International Tables Vol C Tables 4.2.6.8 and 6.1.1.4'
N N 0.0061 0.0033 'International Tables Vol C Tables 4.2.6.8 and 6.1.1.4'
O O 0.0106 0.0060 'International Tables Vol C Tables 4.2.6.8 and 6.1.1.4'
I I -0.4742 1.8119 'International Tables Vol C Tables 4.2.6.8 and 6.1.1.4'

loop_
_geom_angle_atom_site_label_1
_geom_angle_atom_site_label_2
_geom_angle_atom_site_label_3
_geom_angle
_geom_angle_site_symmetry_1
_geom_angle_site_symmetry_3
_geom_angle_publ_flag
O1 C1 Fe1 171.7(7) . . ?
O1 C1 Cu1 112.8(6) . . ?
Fe1 C1 Cu1 75.4(3) . . ?
O2 C2 Fe1 178.1(8) . . ?
O3 C3 Fe1 170.3(7) . . ?
O4 C4 Fe2 178.0(8) . . ?
O5 C5 Fe2 176.8(8) . . ?
O6 C6 Fe2 178.1(8) . . ?
O7 C7 Fe3 172.6(8) . . ?
O8 C8 Fe3 174.9(7) . . ?
O9 C9 Fe3 168.5(7) . . ?
O9 C9 Cu1 118.1(6) . . ?
Fe3 C9 Cu1 72.7(3) . . ?
O10 C10 Fe4 169.6(7) . . ?
O10 C10 Cu3 114.7(6) . . ?
Fe4 C10 Cu3 75.3(3) . . ?
O11 C11 Fe4 175.1(8) . . ?
O12 C12 Fe4 172.7(8) . . ?
O13 C13 Fe5 177.2(8) . . ?
O14 C14 Fe5 176.9(8) . . ?
O15 C15 Fe5 176.8(8) . . ?
O16 C16 Fe6 177.0(8) . . ?
O17 C17 Fe6 175.6(8) . . ?
O18 C18 Fe6 169.4(7) . . ?
O18 C18 Cu3 117.5(6) . . ?
Fe6 C18 Cu3 73.0(3) . . ?
N1 C19 C20 115.1(7) . . ?
N1 C19 H19A 108.5 . . ?
C20 C19 H19A 108.5 . . ?
N1 C19 H19B 108.5 . . ?
C20 C19 H19B 108.5 . . ?
H19A C19 H19B 107.5 . . ?
C19 C20 H20A 109.5 . . ?
C19 C20 H20B 109.5 . . ?
H20A C20 H20B 109.5 . . ?
C19 C20 H20C 109.5 . . ?
H20A C20 H20C 109.5 . . ?
H20B C20 H20C 109.5 . . ?
C22 C21 N1 114.7(7) . . ?
C22 C21 H21A 108.6 . . ?
N1 C21 H21A 108.6 . . ?
C22 C21 H21B 108.6 . . ?
N1 C21 H21B 108.6 . . ?
H21A C21 H21B 107.6 . . ?
C21 C22 H22A 109.5 . . ?
C21 C22 H22B 109.5 . . ?
H22A C22 H22B 109.5 . . ?
C21 C22 H22C 109.5 . . ?
H22A C22 H22C 109.5 . . ?
H22B C22 H22C 109.5 . . ?
N1 C23 C24 114.9(7) . . ?
N1 C23 H23A 108.5 . . ?
C24 C23 H23A 108.5 . . ?
N1 C23 H23B 108.5 . . ?
C24 C23 H23B 108.5 . . ?
H23A C23 H23B 107.5 . . ?
C23 C24 H24A 109.5 . . ?
C23 C24 H24B 109.5 . . ?
H24A C24 H24B 109.5 . . ?
C23 C24 H24C 109.5 . . ?
H24A C24 H24C 109.5 . . ?
H24B C24 H24C 109.5 . . ?
N1 C25 C26 115.5(7) . . ?
N1 C25 H25A 108.4 . . ?
C26 C25 H25A 108.4 . . ?
N1 C25 H25B 108.4 . . ?
C26 C25 H25B 108.4 . . ?
H25A C25 H25B 107.5 . . ?
C25 C26 H26A 109.5 . . ?
C25 C26 H26B 109.5 . . ?
H26A C26 H26B 109.5 . . ?
C25 C26 H26C 109.5 . . ?
H26A C26 H26C 109.5 . . ?
H26B C26 H26C 109.5 . . ?
N2 C27 C28 114.6(7) . . ?
N2 C27 H27A 108.6 . . ?
C28 C27 H27A 108.6 . . ?
N2 C27 H27B 108.6 . . ?
C28 C27 H27B 108.6 . . ?
H27A C27 H27B 107.6 . . ?
C27 C28 H28A 109.5 . . ?
C27 C28 H28B 109.5 . . ?
H28A C28 H28B 109.5 . . ?
C27 C28 H28C 109.5 . . ?
H28A C28 H28C 109.5 . . ?
H28B C28 H28C 109.5 . . ?
C30 C29 N2 115.9(7) . . ?
C30 C29 H29A 108.3 . . ?
N2 C29 H29A 108.3 . . ?
C30 C29 H29B 108.3 . . ?
N2 C29 H29B 108.3 . . ?
H29A C29 H29B 107.4 . . ?
C29 C30 H30A 109.5 . . ?
C29 C30 H30B 109.5 . . ?
H30A C30 H30B 109.5 . . ?
C29 C30 H30C 109.5 . . ?
H30A C30 H30C 109.5 . . ?
H30B C30 H30C 109.5 . . ?
C32 C31 N2 114.3(7) . . ?
C32 C31 H31A 108.7 . . ?
N2 C31 H31A 108.7 . . ?
C32 C31 H31B 108.7 . . ?
N2 C31 H31B 108.7 . . ?
H31A C31 H31B 107.6 . . ?
C31 C32 H32A 109.5 . . ?
C31 C32 H32B 109.5 . . ?
H32A C32 H32B 109.5 . . ?
C31 C32 H32C 109.5 . . ?
H32A C32 H32C 109.5 . . ?
H32B C32 H32C 109.5 . . ?
N2 C33 C34 114.6(7) . . ?
N2 C33 H33A 108.6 . . ?
C34 C33 H33A 108.6 . . ?
N2 C33 H33B 108.6 . . ?
C34 C33 H33B 108.6 . . ?
H33A C33 H33B 107.6 . . ?
C33 C34 H34A 109.5 . . ?
C33 C34 H34B 109.5 . . ?
H34A C34 H34B 109.5 . . ?
C33 C34 H34C 109.5 . . ?
H34A C34 H34C 109.5 . . ?
H34B C34 H34C 109.5 . . ?
C2 Fe1 C3 94.6(4) . . ?
C2 Fe1 C1 100.4(4) . . ?
C3 Fe1 C1 98.1(4) . . ?
C2 Fe1 Te1 93.0(3) . . ?
C3 Fe1 Te1 132.5(3) . . ?
C1 Fe1 Te1 126.3(3) . . ?
C2 Fe1 Cu1 104.6(3) . . ?
C3 Fe1 Cu1 154.2(3) . . ?
C1 Fe1 Cu1 61.9(3) . . ?
Te1 Fe1 Cu1 64.45(4) . . ?
C2 Fe1 Fe2 113.8(3) . . ?
C3 Fe1 Fe2 76.7(3) . . ?
C1 Fe1 Fe2 145.6(3) . . ?
Te1 Fe1 Fe2 57.48(3) . . ?
Cu1 Fe1 Fe2 109.87(5) . . ?
C2 Fe1 Fe3 152.1(3) . . ?
C3 Fe1 Fe3 108.7(3) . . ?
C1 Fe1 Fe3 91.6(3) . . ?
Te1 Fe1 Fe3 59.99(3) . . ?
Cu1 Fe1 Fe3 59.29(4) . . ?
Fe2 Fe1 Fe3 59.50(4) . . ?
C4 Fe2 C6 99.4(4) . . ?
C4 Fe2 C5 96.1(4) . . ?
C6 Fe2 C5 96.1(4) . . ?
C4 Fe2 Te1 93.8(3) . . ?
C6 Fe2 Te1 96.2(3) . . ?
C5 Fe2 Te1 162.7(3) . . ?
C4 Fe2 Fe3 152.7(3) . . ?
C6 Fe2 Fe3 93.0(3) . . ?
C5 Fe2 Fe3 106.8(3) . . ?
Te1 Fe2 Fe3 60.48(4) . . ?
C4 Fe2 Fe1 99.5(3) . . ?
C6 Fe2 Fe1 148.9(3) . . ?
C5 Fe2 Fe1 106.1(3) . . ?
Te1 Fe2 Fe1 58.11(3) . . ?
Fe3 Fe2 Fe1 60.26(4) . . ?
C9 Fe3 C8 96.1(4) . . ?
C9 Fe3 C7 92.9(4) . . ?
C8 Fe3 C7 101.1(4) . . ?
C9 Fe3 Cu2 77.0(3) . . ?
C8 Fe3 Cu2 76.4(3) . . ?
C7 Fe3 Cu2 169.1(3) . . ?
C9 Fe3 Cu1 66.0(3) . . ?
C8 Fe3 Cu1 138.4(3) . . ?
C7 Fe3 Cu1 116.3(3) . . ?
Cu2 Fe3 Cu1 63.45(4) . . ?
C9 Fe3 Te1 124.3(3) . . ?
C8 Fe3 Te1 107.9(3) . . ?
C7 Fe3 Te1 128.5(3) . . ?
Cu2 Fe3 Te1 61.94(3) . . ?
Cu1 Fe3 Te1 62.75(4) . . ?
C9 Fe3 Fe2 168.6(3) . . ?
C8 Fe3 Fe2 94.0(3) . . ?
C7 Fe3 Fe2 79.9(3) . . ?
Cu2 Fe3 Fe2 110.75(5) . . ?
Cu1 Fe3 Fe2 109.24(5) . . ?
Te1 Fe3 Fe2 56.82(4) . . ?
C9 Fe3 Fe1 109.9(3) . . ?
C8 Fe3 Fe1 154.0(3) . . ?
C7 Fe3 Fe1 78.7(3) . . ?
Cu2 Fe3 Fe1 108.34(5) . . ?
Cu1 Fe3 Fe1 57.79(4) . . ?
Te1 Fe3 Fe1 57.00(3) . . ?
Fe2 Fe3 Fe1 60.24(4) . . ?
C12 Fe4 C11 93.8(4) . . ?
C12 Fe4 C10 91.4(4) . . ?
C11 Fe4 C10 97.5(4) . . ?
C12 Fe4 Cu2 162.5(3) . . ?
C11 Fe4 Cu2 71.5(3) . . ?
C10 Fe4 Cu2 81.6(2) . . ?
C12 Fe4 Cu3 125.5(3) . . ?
C11 Fe4 Cu3 133.4(3) . . ?
C10 Fe4 Cu3 61.6(2) . . ?
Cu2 Fe4 Cu3 64.76(4) . . ?
C12 Fe4 Te2 134.3(3) . . ?
C11 Fe4 Te2 106.3(3) . . ?
C10 Fe4 Te2 124.7(2) . . ?
Cu2 Fe4 Te2 61.16(3) . . ?
Cu3 Fe4 Te2 65.79(4) . . ?
C12 Fe4 Fe5 80.2(3) . . ?
C11 Fe4 Fe5 99.9(3) . . ?
C10 Fe4 Fe5 161.0(3) . . ?
Cu2 Fe4 Fe5 110.96(5) . . ?
Cu3 Fe4 Fe5 109.82(5) . . ?
Te2 Fe4 Fe5 56.52(3) . . ?
C12 Fe4 Fe6 90.7(3) . . ?
C11 Fe4 Fe6 157.6(3) . . ?
C10 Fe4 Fe6 104.3(3) . . ?
Cu2 Fe4 Fe6 106.47(5) . . ?
Cu3 Fe4 Fe6 57.06(4) . . ?
Te2 Fe4 Fe6 56.58(3) . . ?
Fe5 Fe4 Fe6 59.27(4) . . ?
C15 Fe5 C14 94.7(4) . . ?
C15 Fe5 C13 94.8(4) . . ?
C14 Fe5 C13 103.7(4) . . ?
C15 Fe5 Te2 97.5(3) . . ?
C14 Fe5 Te2 150.8(3) . . ?
C13 Fe5 Te2 101.6(3) . . ?
C15 Fe5 Fe6 107.8(3) . . ?
C14 Fe5 Fe6 92.5(3) . . ?
C13 Fe5 Fe6 151.0(3) . . ?
Te2 Fe5 Fe6 58.51(3) . . ?
C15 Fe5 Fe4 158.1(3) . . ?
C14 Fe5 Fe4 104.3(3) . . ?
C13 Fe5 Fe4 91.3(3) . . ?
Te2 Fe5 Fe4 60.67(4) . . ?
Fe6 Fe5 Fe4 61.22(4) . . ?
C18 Fe6 C17 94.4(4) . . ?
C18 Fe6 C16 96.9(4) . . ?
C17 Fe6 C16 98.5(4) . . ?
C18 Fe6 Cu3 64.3(3) . . ?
C17 Fe6 Cu3 149.3(3) . . ?
C16 Fe6 Cu3 105.5(3) . . ?
C18 Fe6 Te2 106.9(3) . . ?
C17 Fe6 Te2 101.1(3) . . ?
C16 Fe6 Te2 147.6(3) . . ?
Cu3 Fe6 Te2 67.55(4) . . ?
C18 Fe6 Fe5 162.8(3) . . ?
C17 Fe6 Fe5 82.6(3) . . ?
C16 Fe6 Fe5 100.2(3) . . ?
Cu3 Fe6 Fe5 110.97(5) . . ?
Te2 Fe6 Fe5 57.59(4) . . ?
C18 Fe6 Fe4 121.5(3) . . ?
C17 Fe6 Fe4 142.2(3) . . ?
C16 Fe6 Fe4 89.2(3) . . ?
Cu3 Fe6 Fe4 58.12(4) . . ?
Te2 Fe6 Fe4 59.74(4) . . ?
Fe5 Fe6 Fe4 59.51(4) . . ?
Fe2 Te1 Fe1 64.42(4) . . ?
Fe2 Te1 Fe3 62.70(4) . . ?
Fe1 Te1 Fe3 63.01(4) . . ?
Fe2 Te1 Cu2 112.16(4) . . ?
Fe1 Te1 Cu2 109.79(4) . . ?
Fe3 Te1 Cu2 57.71(3) . . ?
Fe2 Te1 Cu1 110.42(4) . . ?
Fe1 Te1 Cu1 58.21(3) . . ?
Fe3 Te1 Cu1 58.33(3) . . ?
Cu2 Te1 Cu1 60.47(3) . . ?
Fe5 Te2 Fe6 63.91(4) . . ?
Fe5 Te2 Fe4 62.81(4) . . ?
Fe6 Te2 Fe4 63.68(4) . . ?
Fe5 Te2 Cu2 113.75(4) . . ?
Fe6 Te2 Cu2 109.68(4) . . ?
Fe4 Te2 Cu2 58.05(3) . . ?
Fe5 Te2 Cu3 106.95(4) . . ?
Fe6 Te2 Cu3 56.05(3) . . ?
Fe4 Te2 Cu3 55.93(3) . . ?
Cu2 Te2 Cu3 60.16(3) . . ?
C1 Cu1 C9 89.0(3) . . ?
C1 Cu1 I1 112.3(2) . . ?
C9 Cu1 I1 108.9(2) . . ?
C1 Cu1 Fe1 42.7(2) . . ?
C9 Cu1 Fe1 94.7(2) . . ?
I1 Cu1 Fe1 146.36(5) . . ?
C1 Cu1 Fe3 83.0(2) . . ?
C9 Cu1 Fe3 41.3(2) . . ?
I1 Cu1 Fe3 148.16(6) . . ?
Fe1 Cu1 Fe3 62.92(4) . . ?
C1 Cu1 Cu2 140.2(2) . . ?
C9 Cu1 Cu2 64.2(2) . . ?
I1 Cu1 Cu2 104.30(4) . . ?
Fe1 Cu1 Cu2 107.53(5) . . ?
Fe3 Cu1 Cu2 57.28(4) . . ?
C1 Cu1 Te1 100.0(2) . . ?
C9 Cu1 Te1 97.8(2) . . ?
I1 Cu1 Te1 137.77(4) . . ?
Fe1 Cu1 Te1 57.34(3) . . ?
Fe3 Cu1 Te1 58.93(3) . . ?
Cu2 Cu1 Te1 58.68(3) . . ?
Fe3 Cu2 Fe4 172.47(6) . . ?
Fe3 Cu2 Te2 126.19(5) . . ?
Fe4 Cu2 Te2 60.78(3) . . ?
Fe3 Cu2 Te1 60.36(3) . . ?
Fe4 Cu2 Te1 112.55(5) . . ?
Te2 Cu2 Te1 173.03(4) . . ?
Fe3 Cu2 Cu1 59.26(4) . . ?
Fe4 Cu2 Cu1 120.71(5) . . ?
Te2 Cu2 Cu1 123.50(5) . . ?
Te1 Cu2 Cu1 60.85(3) . . ?
Fe3 Cu2 Cu3 126.55(5) . . ?
Fe4 Cu2 Cu3 57.69(4) . . ?
Te2 Cu2 Cu3 63.18(3) . . ?
Te1 Cu2 Cu3 115.85(4) . . ?
Cu1 Cu2 Cu3 72.92(4) . . ?
C10 Cu3 C18 126.4(3) . . ?
C10 Cu3 Fe6 96.4(2) . . ?
C18 Cu3 Fe6 42.7(2) . . ?
C10 Cu3 I1 106.2(2) . . ?
C18 Cu3 I1 104.9(2) . . ?
Fe6 Cu3 I1 147.51(5) . . ?
C10 Cu3 Fe4 43.1(2) . . ?
C18 Cu3 Fe4 106.9(2) . . ?
Fe6 Cu3 Fe4 64.82(4) . . ?
I1 Cu3 Fe4 145.83(5) . . ?
C10 Cu3 Cu2 69.5(2) . . ?
C18 Cu3 Cu2 140.9(2) . . ?
Fe6 Cu3 Cu2 106.87(5) . . ?
I1 Cu3 Cu2 102.80(4) . . ?
Fe4 Cu3 Cu2 57.55(4) . . ?
C10 Cu3 Te2 99.8(2) . . ?
C18 Cu3 Te2 84.4(2) . . ?
Fe6 Cu3 Te2 56.40(3) . . ?
I1 Cu3 Te2 137.98(4) . . ?
Fe4 Cu3 Te2 58.28(3) . . ?
Cu2 Cu3 Te2 56.66(3) . . ?
C19 N1 C23 111.7(7) . . ?
C19 N1 C25 107.0(6) . . ?
C23 N1 C25 110.8(6) . . ?
C19 N1 C21 109.9(6) . . ?
C23 N1 C21 106.5(6) . . ?
C25 N1 C21 111.1(6) . . ?
C29 N2 C33 106.1(6) . . ?
C29 N2 C27 110.8(6) . . ?
C33 N2 C27 112.5(6) . . ?
C29 N2 C31 111.3(6) . . ?
C33 N2 C31 111.4(6) . . ?
C27 N2 C31 104.9(6) . . ?
Cu1 I1 Cu3 79.74(4) . . ?

loop_
_geom_bond_atom_site_label_1
_geom_bond_atom_site_label_2
_geom_bond_distance
_geom_bond_site_symmetry_2
_geom_bond_publ_flag
C1 O1 1.154(10) . ?
C1 Fe1 1.777(9) . ?
C1 Cu1 2.311(8) . ?
C2 O2 1.150(10) . ?
C2 Fe1 1.763(9) . ?
C3 O3 1.143(10) . ?
C3 Fe1 1.776(9) . ?
C4 O4 1.141(10) . ?
C4 Fe2 1.778(10) . ?
C5 O5 1.146(10) . ?
C5 Fe2 1.786(9) . ?
C6 O6 1.138(9) . ?
C6 Fe2 1.783(9) . ?
C7 O7 1.132(10) . ?
C7 Fe3 1.790(9) . ?
C8 O8 1.149(9) . ?
C8 Fe3 1.785(9) . ?
C9 O9 1.163(10) . ?
C9 Fe3 1.783(9) . ?
C9 Cu1 2.465(8) . ?
C10 O10 1.150(9) . ?
C10 Fe4 1.791(9) . ?
C10 Cu3 2.306(8) . ?
C11 O11 1.149(10) . ?
C11 Fe4 1.785(9) . ?
C12 O12 1.156(10) . ?
C12 Fe4 1.767(9) . ?
C13 O13 1.133(11) . ?
C13 Fe5 1.807(10) . ?
C14 O14 1.152(10) . ?
C14 Fe5 1.792(10) . ?
C15 O15 1.144(11) . ?
C15 Fe5 1.788(10) . ?
C16 O16 1.127(10) . ?
C16 Fe6 1.798(9) . ?
C17 O17 1.148(10) . ?
C17 Fe6 1.779(9) . ?
C18 O18 1.163(10) . ?
C18 Fe6 1.776(9) . ?
C18 Cu3 2.359(8) . ?
C19 N1 1.503(10) . ?
C19 C20 1.506(12) . ?
C19 H19A 0.9700 . ?
C19 H19B 0.9700 . ?
C20 H20A 0.9600 . ?
C20 H20B 0.9600 . ?
C20 H20C 0.9600 . ?
C21 C22 1.498(12) . ?
C21 N1 1.539(10) . ?
C21 H21A 0.9700 . ?
C21 H21B 0.9700 . ?
C22 H22A 0.9600 . ?
C22 H22B 0.9600 . ?
C22 H22C 0.9600 . ?
C23 N1 1.502(10) . ?
C23 C24 1.508(13) . ?
C23 H23A 0.9700 . ?
C23 H23B 0.9700 . ?
C24 H24A 0.9600 . ?
C24 H24B 0.9600 . ?
C24 H24C 0.9600 . ?
C25 N1 1.512(10) . ?
C25 C26 1.531(12) . ?
C25 H25A 0.9700 . ?
C25 H25B 0.9700 . ?
C26 H26A 0.9600 . ?
C26 H26B 0.9600 . ?
C26 H26C 0.9600 . ?
C27 N2 1.521(10) . ?
C27 C28 1.526(12) . ?
C27 H27A 0.9700 . ?
C27 H27B 0.9700 . ?
C28 H28A 0.9600 . ?
C28 H28B 0.9600 . ?
C28 H28C 0.9600 . ?
C29 C30 1.502(12) . ?
C29 N2 1.512(10) . ?
C29 H29A 0.9700 . ?
C29 H29B 0.9700 . ?
C30 H30A 0.9600 . ?
C30 H30B 0.9600 . ?
C30 H30C 0.9600 . ?
C31 C32 1.514(12) . ?
C31 N2 1.556(11) . ?
C31 H31A 0.9700 . ?
C31 H31B 0.9700 . ?
C32 H32A 0.9600 . ?
C32 H32B 0.9600 . ?
C32 H32C 0.9600 . ?
C33 N2 1.513(10) . ?
C33 C34 1.529(13) . ?
C33 H33A 0.9700 . ?
C33 H33B 0.9700 . ?
C34 H34A 0.9600 . ?
C34 H34B 0.9600 . ?
C34 H34C 0.9600 . ?
Fe1 Te1 2.5111(12) . ?
Fe1 Cu1 2.5354(15) . ?
Fe1 Fe2 2.6675(16) . ?
Fe1 Fe3 2.6680(15) . ?
Fe2 Te1 2.4937(12) . ?
Fe2 Fe3 2.6477(16) . ?
Fe3 Cu2 2.5217(14) . ?
Fe3 Cu1 2.5762(14) . ?
Fe3 Te1 2.5927(12) . ?
Fe4 Cu2 2.5308(14) . ?
Fe4 Cu3 2.5348(14) . ?
Fe4 Te2 2.6031(12) . ?
Fe4 Fe5 2.6560(16) . ?
Fe4 Fe6 2.7013(16) . ?
Fe5 Te2 2.4904(12) . ?
Fe5 Fe6 2.6493(15) . ?
Fe6 Cu3 2.5051(14) . ?
Fe6 Te2 2.5154(12) . ?
Te1 Cu2 2.6324(11) . ?
Te1 Cu1 2.6911(12) . ?
Te2 Cu2 2.6127(11) . ?
Te2 Cu3 2.7910(11) . ?
Cu1 I1 2.4890(11) . ?
Cu1 Cu2 2.6811(14) . ?
Cu2 Cu3 2.7128(14) . ?
Cu3 I1 2.5109(10) . ?
